data_4505657
loop_
_publ_author_name
'Aaker\"oy, Christer B.'
'Beatty, Alicia M.'
'Helfrich, Brian A.'
'Nieuwenhuyzen, Mark'

_publ_section_title
;
 Do Polymorphic Compounds Make Good Cocrystallizing Agents? A Structural
 Case Study that Demonstrates the Importance of Synthon Flexibility
;
_journal_issue 2
_journal_name_full 'Crystal Growth &amp; Design'
_journal_page_first 159
_journal_paper_doi 10.1021/cg025593z
_journal_volume 3
_journal_year 2003
_chemical_formula_sum 'C12 H16 N2 O3'
_chemical_formula_weight 236.27
_chemical_melting_point 384.0(10)
_chemical_name_systematic
; 
 2-hexenoic acid : isonicotinamide 
;
_space_group_IT_number 15
_symmetry_cell_setting monoclinic
_symmetry_space_group_name_Hall '-I 2ya'
_symmetry_space_group_name_H-M 'I 1 2/a 1'
_atom_sites_solution_hydrogens difmap
_atom_sites_solution_primary direct
_atom_sites_solution_secondary difmap
_audit_creation_method SHELXL-97
_cell_angle_alpha 90.00
_cell_angle_beta 96.981(3)
_cell_angle_gamma 90.00
_cell_formula_units_Z 8
_cell_length_a 20.445(4)
_cell_length_b 5.2309(9)
_cell_length_c 23.008(4)
_cell_measurement_reflns_used 2754
_cell_measurement_temperature 173(2)
_cell_measurement_theta_max 28.28
_cell_measurement_theta_min 1.78
_cell_volume 2442.4(8)
_computing_cell_refinement 'Bruker SMART'
_computing_data_collection 'Bruker SMART'
_computing_data_reduction 'Bruker SHELXTL'
_computing_molecular_graphics 'Bruker SHELXTL'
_computing_publication_material 'Bruker SHELXTL'
_computing_structure_refinement 'SHELXL-97 (Sheldrick, 1997)'
_computing_structure_solution 'SHELXS-97 (Sheldrick, 1990)'
_diffrn_ambient_temperature 173(2)
_diffrn_measured_fraction_theta_full 0.931
_diffrn_measured_fraction_theta_max 0.931
_diffrn_measurement_device_type 'CCD area detector'
_diffrn_measurement_method 'phi and omega scans'
_diffrn_radiation_monochromator graphite
_diffrn_radiation_source 'fine-focus sealed tube'
_diffrn_radiation_type MoK\a
_diffrn_radiation_wavelength 0.71073
_diffrn_reflns_av_R_equivalents 0.1235
_diffrn_reflns_av_sigmaI/netI 0.1083
_diffrn_reflns_limit_h_max 26
_diffrn_reflns_limit_h_min -26
_diffrn_reflns_limit_k_max 6
_diffrn_reflns_limit_k_min -6
_diffrn_reflns_limit_l_max 30
_diffrn_reflns_limit_l_min -30
_diffrn_reflns_number 8158
_diffrn_reflns_theta_full 28.28
_diffrn_reflns_theta_max 28.28
_diffrn_reflns_theta_min 1.78
_exptl_absorpt_coefficient_mu 0.093
_exptl_absorpt_correction_T_max 0.9944
_exptl_absorpt_correction_T_min 0.9708
_exptl_absorpt_correction_type none
_exptl_crystal_colour plates
_exptl_crystal_density_diffrn 1.285
_exptl_crystal_density_method 'not measured'
_exptl_crystal_description colorless
_exptl_crystal_F_000 1008
_exptl_crystal_size_max 0.32
_exptl_crystal_size_mid 0.15
_exptl_crystal_size_min 0.06
_refine_diff_density_max 0.299
_refine_diff_density_min -0.388
_refine_diff_density_rms 0.084
_refine_ls_extinction_method none
_refine_ls_goodness_of_fit_ref 0.914
_refine_ls_hydrogen_treatment 'riding model'
_refine_ls_matrix_type full
_refine_ls_number_parameters 154
_refine_ls_number_reflns 2808
_refine_ls_number_restraints 0
_refine_ls_restrained_S_all 0.914
_refine_ls_R_factor_all 0.1129
_refine_ls_R_factor_gt 0.0736
_refine_ls_shift/su_max 0.000
_refine_ls_shift/su_mean 0.000
_refine_ls_structure_factor_coef Fsqd
_refine_ls_weighting_details 'calc w=1/[\s^2^(Fo^2^)+(0.1066P)^2^+0.0000P] where P=(Fo^2^+2Fc^2^)/3'
_refine_ls_weighting_scheme calc
_refine_ls_wR_factor_gt 0.1794
_refine_ls_wR_factor_ref 0.1969
_reflns_number_gt 1621
_reflns_number_total 2808
_reflns_threshold_expression >2sigma(I)
_cod_data_source_file cg025593zsi20021231_034111.cif
_cod_data_source_block 11
_cod_depositor_comments
;
The following automatic conversions were performed:

'_chemical_melting_point' value '383-385K' was changed to '384.0(10)'
- the average value was taken and precision was
estimated.

'_symmetry_cell_setting' value 'Monoclinic' changed to
'monoclinic' according to
/home/saulius/struct/CIF-dictionaries/cif_core.dic dictionary named
'cif_core.dic' version 2.4.1 from 2010-06-29.

Automatic conversion script
Id: cif_fix_values 1715 2011-07-08 13:25:40Z adriana 
;
_cod_original_cell_volume 2442.3(7)
_cod_original_sg_symbol_H-M I2/a
_cod_database_code 4505657

loop_
_symmetry_equiv_pos_as_xyz
'x, y, z'
'-x+1/2, y, -z'
'x+1/2, y+1/2, z+1/2'
'-x+1, y+1/2, -z+1/2'
'-x, -y, -z'
'x-1/2, -y, z'
'-x+1/2, -y+1/2, -z+1/2'
'x, -y+1/2, z+1/2'

loop_
_atom_site_label
_atom_site_type_symbol
_atom_site_fract_x
_atom_site_fract_y
_atom_site_fract_z
_atom_site_U_iso_or_equiv
_atom_site_adp_type
_atom_site_occupancy
_atom_site_symmetry_multiplicity
_atom_site_calc_flag
_atom_site_refinement_flags
N1 N -0.15309(10) 1.3975(4) 0.10937(10) 0.0290(5) Uani 1 1 d .
C2 C -0.18613(13) 1.2461(5) 0.06916(13) 0.0332(6) Uani 1 1 d .
H2 H -0.2346 1.2813 0.0611 0.040 Uiso 1 1 d R
C3 C -0.15647(12) 1.0516(5) 0.04067(12) 0.0302(6) Uani 1 1 d .
H3 H -0.1916 0.9377 0.0173 0.036 Uiso 1 1 d R
C4 C -0.08926(11) 1.0131(4) 0.05380(11) 0.0231(5) Uani 1 1 d .
C5 C -0.05468(12) 1.1730(4) 0.09521(12) 0.0285(6) Uani 1 1 d .
H5 H -0.0075 1.1286 0.1003 0.034 Uiso 1 1 d R
C6 C -0.08803(12) 1.3599(5) 0.12158(12) 0.0295(6) Uani 1 1 d .
H6 H -0.0640 1.4799 0.1503 0.035 Uiso 1 1 d R
N7 N -0.08259(10) 0.6636(4) -0.01488(9) 0.0272(5) Uani 1 1 d .
H71 H -0.0589 0.5323 -0.0319 0.033 Uiso 1 1 d R
H72 H -0.1255 0.7075 -0.0298 0.033 Uiso 1 1 d R
O7 O 0.00618(8) 0.7595(3) 0.04984(8) 0.0302(5) Uani 1 1 d .
C7 C -0.05161(12) 0.8010(4) 0.02852(11) 0.0242(5) Uani 1 1 d .
O11 O -0.22147(9) 1.7172(4) 0.16829(8) 0.0407(5) Uani 1 1 d .
H11 H -0.1968 1.6095 0.1419 0.049 Uiso 1 1 d R
C11 C -0.27423(12) 1.8082(5) 0.13603(12) 0.0287(6) Uani 1 1 d .
O10 O -0.29036(8) 1.7405(3) 0.08544(8) 0.0326(5) Uani 1 1 d .
C12 C -0.30929(12) 1.9996(5) 0.16750(12) 0.0312(6) Uani 1 1 d .
H12 H -0.2989 2.0255 0.2100 0.037 Uiso 1 1 d R
C13 C -0.36061(12) 2.1292(5) 0.14177(12) 0.0316(6) Uani 1 1 d .
H13 H -0.3703 2.0910 0.0966 0.038 Uiso 1 1 d R
C14 C -0.40012(13) 2.3271(5) 0.16897(12) 0.0341(6) Uani 1 1 d .
H142 H -0.4469 2.2623 0.1678 0.041 Uiso 1 1 d R
H141 H -0.3998 2.5047 0.1498 0.041 Uiso 1 1 d R
C15 C -0.37785(13) 2.3929(5) 0.23252(12) 0.0354(6) Uani 1 1 d .
H152 H -0.3763 2.2393 0.2554 0.042 Uiso 1 1 d R
H151 H -0.3280 2.4639 0.2384 0.042 Uiso 1 1 d R
C16 C -0.42280(14) 2.5917(5) 0.25520(14) 0.0404(7) Uani 1 1 d .
H163 H -0.4109 2.6323 0.2968 0.048 Uiso 1 1 d R
H162 H -0.4690 2.5403 0.2584 0.048 Uiso 1 1 d R
H161 H -0.4229 2.7570 0.2303 0.048 Uiso 1 1 d R

loop_
_atom_site_aniso_label
_atom_site_aniso_U_11
_atom_site_aniso_U_22
_atom_site_aniso_U_33
_atom_site_aniso_U_23
_atom_site_aniso_U_13
_atom_site_aniso_U_12
N1 0.0278(12) 0.0306(11) 0.0282(12) -0.0029(9) 0.0019(9) 0.0072(9)
C2 0.0211(13) 0.0360(14) 0.0412(17) -0.0060(12) -0.0012(11) 0.0057(11)
C3 0.0211(13) 0.0344(13) 0.0343(15) -0.0063(11) 0.0001(11) 0.0022(10)
C4 0.0218(12) 0.0233(11) 0.0241(13) 0.0019(10) 0.0025(10) 0.0011(9)
C5 0.0232(13) 0.0302(12) 0.0316(15) -0.0017(11) 0.0010(11) 0.0039(10)
C6 0.0272(14) 0.0298(12) 0.0302(15) -0.0047(11) -0.0014(11) 0.0019(10)
N7 0.0236(11) 0.0302(11) 0.0265(12) -0.0052(9) -0.0021(9) 0.0061(8)
O7 0.0208(9) 0.0315(9) 0.0364(11) -0.0048(8) -0.0039(8) 0.0065(7)
C7 0.0230(13) 0.0241(12) 0.0257(14) 0.0000(10) 0.0031(10) 0.0029(9)
O11 0.0333(11) 0.0530(12) 0.0331(12) -0.0137(9) -0.0066(9) 0.0212(9)
C11 0.0210(13) 0.0316(13) 0.0333(16) -0.0020(11) 0.0020(11) 0.0040(10)
O10 0.0267(10) 0.0417(10) 0.0279(11) -0.0067(8) -0.0030(8) 0.0047(7)
C12 0.0262(14) 0.0383(14) 0.0284(15) -0.0064(11) 0.0008(11) 0.0034(11)
C13 0.0250(13) 0.0359(13) 0.0332(15) -0.0053(11) 0.0005(11) 0.0025(11)
C14 0.0282(14) 0.0385(14) 0.0346(16) -0.0041(12) -0.0002(11) 0.0059(11)
C15 0.0330(15) 0.0370(14) 0.0360(16) -0.0052(12) 0.0034(12) 0.0037(11)
C16 0.0374(16) 0.0371(14) 0.0480(19) -0.0072(13) 0.0111(14) 0.0046(12)

loop_
_atom_type_symbol
_atom_type_description
_atom_type_scat_dispersion_real
_atom_type_scat_dispersion_imag
_atom_type_scat_source
C C 0.0033 0.0016 'International Tables Vol C Tables 4.2.6.8 and 6.1.1.4'
H H 0.0000 0.0000 'International Tables Vol C Tables 4.2.6.8 and 6.1.1.4'
N N 0.0061 0.0033 'International Tables Vol C Tables 4.2.6.8 and 6.1.1.4'
O O 0.0106 0.0060 'International Tables Vol C Tables 4.2.6.8 and 6.1.1.4'

loop_
_geom_angle_atom_site_label_1
_geom_angle_atom_site_label_2
_geom_angle_atom_site_label_3
_geom_angle
C2 N1 C6 117.6(2)
N1 C2 C3 123.2(2)
C4 C3 C2 118.8(2)
C3 C4 C5 118.0(2)
C3 C4 C7 124.2(2)
C5 C4 C7 117.7(2)
C6 C5 C4 119.4(2)
N1 C6 C5 123.0(2)
O7 C7 N7 123.1(2)
O7 C7 C4 118.8(2)
N7 C7 C4 118.0(2)
O10 C11 O11 122.5(2)
O10 C11 C12 125.0(2)
O11 C11 C12 112.4(2)
C13 C12 C11 122.3(3)
C12 C13 C14 127.2(3)
C13 C14 C15 116.5(2)
C14 C15 C16 111.2(2)

loop_
_geom_bond_atom_site_label_1
_geom_bond_atom_site_label_2
_geom_bond_distance
N1 C2 1.337(3)
N1 C6 1.340(3)
C2 C3 1.389(3)
C3 C4 1.385(3)
C4 C5 1.394(3)
C4 C7 1.507(3)
C5 C6 1.375(3)
N7 C7 1.327(3)
O7 C7 1.242(3)
O11 C11 1.321(3)
C11 O10 1.223(3)
C11 C12 1.472(3)
C12 C13 1.327(3)
C13 C14 1.496(3)
C14 C15 1.517(4)
C15 C16 1.522(4)

loop_
_geom_hbond_atom_site_label_D
_geom_hbond_atom_site_label_H
_geom_hbond_atom_site_label_A
_geom_hbond_distance_DH
_geom_hbond_distance_HA
_geom_hbond_distance_DA
_geom_hbond_angle_DHA
_geom_hbond_site_symmetry_A
N7 H71 O7 0.95 1.94 2.880(2) 168.0 5_565
N7 H72 O10 0.93 2.02 2.919(3) 160.9 2_445
O11 H11 N1 1.01 1.66 2.655(3) 169.2 .

loop_
_cod_related_entry_id
_cod_related_entry_database
_cod_related_entry_code
1 ChemSpider 30661526
